data_4326252
loop_
_publ_author_name
'Prangya Parimita Sahoo'
'S. Sumithra'
'Giridhar Madras'
'T. N. Guru Row'

_publ_contact_author_address
; 
Prof. T. N. Guru Row
Solid State and Structural Chemistry Unit
Indian Institute of Science
Bangalore 560012
India 
;
_publ_contact_author_email ssctng@sscu.iisc.ernet.in
_publ_contact_author_fax '(91) 80 2360 1310'
_publ_contact_author_name
;
Prof. T. N. Guru Row
;
_publ_contact_author_phone '(91) 80 2293 2796'
_publ_section_title
;
 Synthesis, Structure, Negative Thermal Expansion, and Photocatalytic
 Property of Mo Doped ZrV2O7
;
_journal_name_full 'Inorganic Chemistry'
_journal_page_first 8774
_journal_page_last 8781
_journal_paper_doi 10.1021/ic201224g
_journal_volume 50
_journal_year 2011
_chemical_formula_moiety 'Mo0.5 O7.25 V1.5 Zr'
_chemical_formula_sum 'Mo0.5 O7.25 V1.5 Zr'
_chemical_formula_weight 332.0
_chemical_name_systematic
;
 ?
;
_space_group_IT_number 205
_symmetry_cell_setting cubic
_symmetry_Int_Tables_number 205
_symmetry_space_group_name_Hall '-P 2ac 2ab 3'
_symmetry_space_group_name_H-M 'P a -3'
_atom_sites_solution_hydrogens none
_atom_sites_solution_primary direct
_atom_sites_solution_secondary difmap
_audit_creation_method SHELXL-97
_cell_angle_alpha 90.00
_cell_angle_beta 90.00
_cell_angle_gamma 90.00
_cell_formula_units_Z 4
_cell_length_a 8.9004(5)
_cell_length_b 8.9004(5)
_cell_length_c 8.9004(5)
_cell_measurement_reflns_used 655
_cell_measurement_temperature 400(2)
_cell_measurement_theta_max 28.7814
_cell_measurement_theta_min 3.2304
_cell_volume 705.06(7)
_computing_structure_refinement 'SHELXL-97 (Sheldrick, 2008)'
_diffrn_ambient_temperature 400(2)
_diffrn_detector_area_resol_mean 16.0839
_diffrn_measured_fraction_theta_full 0.98
_diffrn_measured_fraction_theta_max 0.98
_diffrn_measurement_device_type 'Goniometer Xcalibur, detector: Eos (Mova)'
_diffrn_measurement_method '\w scans'
_diffrn_radiation_monochromator graphite
_diffrn_radiation_source 'fine-focus sealed tube'
_diffrn_radiation_type MoK\a
_diffrn_radiation_wavelength 0.71073
_diffrn_reflns_av_R_equivalents 0.0352
_diffrn_reflns_av_sigmaI/netI 0.0333
_diffrn_reflns_limit_h_max 11
_diffrn_reflns_limit_h_min -10
_diffrn_reflns_limit_k_max 7
_diffrn_reflns_limit_k_min -11
_diffrn_reflns_limit_l_max 11
_diffrn_reflns_limit_l_min -10
_diffrn_reflns_number 1455
_diffrn_reflns_theta_full 28.41
_diffrn_reflns_theta_max 28.41
_diffrn_reflns_theta_min 3.97
_exptl_absorpt_coefficient_mu 4.258
_exptl_absorpt_correction_T_max 0.8070
_exptl_absorpt_correction_T_min 0.3467
_exptl_absorpt_correction_type multi-scan
_exptl_absorpt_process_details 'symmetry-related measurements'
_exptl_crystal_colour brown-yellow
_exptl_crystal_density_diffrn 3.127
_exptl_crystal_description block
_exptl_crystal_F_000 614
_exptl_crystal_size_max 0.30
_exptl_crystal_size_mid 0.20
_exptl_crystal_size_min 0.05
_refine_diff_density_max 0.396
_refine_diff_density_min -0.405
_refine_diff_density_rms 0.097
_refine_ls_extinction_method none
_refine_ls_goodness_of_fit_ref 0.943
_refine_ls_hydrogen_treatment none
_refine_ls_matrix_type full
_refine_ls_number_parameters 23
_refine_ls_number_reflns 290
_refine_ls_number_restraints 0
_refine_ls_restrained_S_all 0.943
_refine_ls_R_factor_all 0.0449
_refine_ls_R_factor_gt 0.0250
_refine_ls_shift/su_max 0.000
_refine_ls_shift/su_mean 0.000
_refine_ls_structure_factor_coef Fsqd
_refine_ls_weighting_details 'calc w=1/[\s^2^(Fo^2^)+(0.0308P)^2^+0.0000P] where P=(Fo^2^+2Fc^2^)/3'
_refine_ls_weighting_scheme calc
_refine_ls_wR_factor_gt 0.0532
_refine_ls_wR_factor_ref 0.0553
_reflns_number_gt 213
_reflns_number_total 290
_reflns_threshold_expression >2\s(I)
_cod_data_source_file ic201224g_si_002_3.cif
_cod_data_source_block ZrVMo_400
_cod_original_formula_sum 'Mo0.5 O7.25 V1.50 Zr'
_cod_database_code 4326252

loop_
_symmetry_equiv_pos_as_xyz
'x, y, z'
'-x+1/2, -y, z+1/2'
'x+1/2, -y+1/2, -z'
'-x, y+1/2, -z+1/2'
'y, z, x'
'-y+1/2, -z, x+1/2'
'y+1/2, -z+1/2, -x'
'-y, z+1/2, -x+1/2'
'z, x, y'
'-z, x+1/2, -y+1/2'
'-z+1/2, -x, y+1/2'
'z+1/2, -x+1/2, -y'
'-x, -y, -z'
'x-1/2, y, -z-1/2'
'-x-1/2, y-1/2, z'
'x, -y-1/2, z-1/2'
'-y, -z, -x'
'y-1/2, z, -x-1/2'
'-y-1/2, z-1/2, x'
'y, -z-1/2, x-1/2'
'-z, -x, -y'
'z, -x-1/2, y-1/2'
'z-1/2, x, -y-1/2'
'-z-1/2, x-1/2, y'

loop_
_atom_site_label
_atom_site_type_symbol
_atom_site_fract_x
_atom_site_fract_y
_atom_site_fract_z
_atom_site_U_iso_or_equiv
_atom_site_adp_type
_atom_site_occupancy
_atom_site_symmetry_multiplicity
_atom_site_calc_flag
_atom_site_refinement_flags
Zr1 Zr 0.0000 0.0000 0.0000 0.0221(2) Uani 1 6 d S
V1 V 0.38771(8) 0.38771(8) 0.38771(8) 0.0178(3) Uani 0.75 3 d SP
Mo1 Mo 0.38771(8) 0.38771(8) 0.38771(8) 0.0178(3) Uani 0.10 3 d SP
Mo2 Mo 0.3352(3) 0.3352(3) 0.3352(3) 0.0249(8) Uani 0.15 3 d SP
O1 O 0.5000 0.5000 0.5000 0.071(3) Uani 1 6 d S
O2 O 0.4383(3) 0.2063(3) 0.4150(3) 0.0495(8) Uani 1 1 d .
O1A O 0.225(2) 0.225(2) 0.225(2) 0.063(14) Uani 0.13 3 d SP

loop_
_atom_site_aniso_label
_atom_site_aniso_U_11
_atom_site_aniso_U_22
_atom_site_aniso_U_33
_atom_site_aniso_U_23
_atom_site_aniso_U_13
_atom_site_aniso_U_12
Zr1 0.0221(2) 0.0221(2) 0.0221(2) 0.00123(19) 0.00123(19) 0.00123(19)
V1 0.0178(3) 0.0178(3) 0.0178(3) 0.0025(3) 0.0025(3) 0.0025(3)
Mo1 0.0178(3) 0.0178(3) 0.0178(3) 0.0025(3) 0.0025(3) 0.0025(3)
Mo2 0.0249(8) 0.0249(8) 0.0249(8) 0.0040(10) 0.0040(10) 0.0040(10)
O1 0.071(3) 0.071(3) 0.071(3) -0.023(2) -0.023(2) -0.023(2)
O2 0.0567(17) 0.0305(15) 0.0614(19) 0.0117(14) 0.0038(16) 0.0135(13)
O1A 0.063(14) 0.063(14) 0.063(14) -0.023(11) -0.023(11) -0.023(11)

loop_
_atom_type_symbol
_atom_type_description
_atom_type_scat_dispersion_real
_atom_type_scat_dispersion_imag
_atom_type_scat_source
Mo Mo -1.6832 0.6857 'International Tables Vol C Tables 4.2.6.8 and 6.1.1.4'
O O 0.0106 0.0060 'International Tables Vol C Tables 4.2.6.8 and 6.1.1.4'
V V 0.3005 0.5294 'International Tables Vol C Tables 4.2.6.8 and 6.1.1.4'
Zr Zr -2.9673 0.5597 'International Tables Vol C Tables 4.2.6.8 and 6.1.1.4'

loop_
_geom_angle_atom_site_label_1
_geom_angle_atom_site_label_2
_geom_angle_atom_site_label_3
_geom_angle
_geom_angle_site_symmetry_1
_geom_angle_site_symmetry_3
O2 Zr1 O2 90.47(12) 12_455 2_554
O2 Zr1 O2 90.47(12) 12_455 8_545
O2 Zr1 O2 90.47(12) 2_554 8_545
O2 Zr1 O2 180.00(16) 12_455 24_655
O2 Zr1 O2 89.53(12) 2_554 24_655
O2 Zr1 O2 89.53(12) 8_545 24_655
O2 Zr1 O2 89.53(12) 12_455 20_565
O2 Zr1 O2 89.53(12) 2_554 20_565
O2 Zr1 O2 180.0(2) 8_545 20_565
O2 Zr1 O2 90.47(12) 24_655 20_565
O2 Zr1 O2 89.53(12) 12_455 14_556
O2 Zr1 O2 180.0(2) 2_554 14_556
O2 Zr1 O2 89.53(12) 8_545 14_556
O2 Zr1 O2 90.47(12) 24_655 14_556
O2 Zr1 O2 90.47(12) 20_565 14_556
Mo2 V1 O2 71.68(10) . 9
Mo2 V1 O2 71.68(10) . 5
O2 V1 O2 110.60(10) 9 5
Mo2 V1 O2 71.68(10) . .
O2 V1 O2 110.60(10) 9 .
O2 V1 O2 110.60(10) 5 .
Mo2 V1 O1 180.00(15) . .
O2 V1 O1 108.32(10) 9 .
O2 V1 O1 108.32(10) 5 .
O2 V1 O1 108.32(10) . .
V1 Mo2 O2 80.23(19) . .
V1 Mo2 O2 80.23(19) . 9
O2 Mo2 O2 117.18(11) . 9
V1 Mo2 O2 80.23(19) . 5
O2 Mo2 O2 117.18(11) . 5
O2 Mo2 O2 117.18(11) 9 5
V1 Mo2 O1A 180.0(9) . .
O2 Mo2 O1A 99.77(19) . .
O2 Mo2 O1A 99.77(19) 9 .
O2 Mo2 O1A 99.77(19) 5 .
Mo1 O1 V1 180.00(4) 13_666 .
V1 O1 V1 180.00(4) 13_666 .
Mo2 O2 Zr1 159.5(2) . 2
V1 O2 Zr1 166.65(17) . 2

loop_
_geom_bond_atom_site_label_1
_geom_bond_atom_site_label_2
_geom_bond_distance
_geom_bond_site_symmetry_2
Zr1 O2 2.061(2) 12_455
Zr1 O2 2.061(2) 2_554
Zr1 O2 2.061(2) 8_545
Zr1 O2 2.061(2) 24_655
Zr1 O2 2.061(2) 20_565
Zr1 O2 2.061(2) 14_556
V1 Mo2 0.809(4) .
V1 O2 1.693(3) 9
V1 O2 1.693(3) 5
V1 O2 1.693(3) .
V1 O1 1.7311(12) .
Mo2 O2 1.631(3) .
Mo2 O2 1.631(3) 9
Mo2 O2 1.631(3) 5
Mo2 O1A 1.69(4) .
O1 Mo1 1.7311(12) 13_666
O1 V1 1.7311(12) 13_666
O2 Zr1 2.061(2) 2
